data_7030306
loop_
_publ_author_name
'Adams, Jeramie J.'
'Gruver, Brian C.'
'Donohoue, Rose'
'Arulsamy, Navamoney'
'Roddick, Dean M.'

_publ_section_title
;
 Acceptor pincer Ru(II) chemistry.
;
_journal_issue 40
_journal_name_full 'Dalton transactions (Cambridge, England : 2003)'
_journal_page_first 12601
_journal_page_last 12611
_journal_paper_doi 10.1039/c2dt31234d
_journal_volume 41
_journal_year 2012
_chemical_formula_moiety 'C17 H13 Ag Cl F18 O3 P2 Ru Sb'
_chemical_formula_sum 'C17 H13 Ag Cl F18 O3 P2 Ru Sb'
_chemical_formula_weight 1035.35
_chemical_name_systematic
;

?

;
_space_group_IT_number 2
_symmetry_cell_setting triclinic
_symmetry_space_group_name_Hall '-P 1'
_symmetry_space_group_name_H-M 'P -1'
_atom_sites_solution_hydrogens geom
_atom_sites_solution_primary direct
_atom_sites_solution_secondary difmap
_audit_creation_method SHELXL-97
_cell_angle_alpha 91.529(4)
_cell_angle_beta 97.851(4)
_cell_angle_gamma 104.386(4)
_cell_formula_units_Z 2
_cell_length_a 6.9732(5)
_cell_length_b 11.1878(9)
_cell_length_c 18.8885(14)
_cell_measurement_reflns_used 9902
_cell_measurement_temperature 150(2)
_cell_measurement_theta_max 33.90
_cell_measurement_theta_min 3.05
_cell_volume 1411.17(19)
_computing_cell_refinement 'Bruker SMART (Bruker, 2001)'
_computing_data_collection 'Bruker SMART (Bruker, 2001)'
_computing_data_reduction 'Bruker SAINT (Bruker, 2001)'
_computing_molecular_graphics 'Bruker SHELXTL V. 6.10 (Bruker, 2001)'
_computing_publication_material 'Bruker SHELXTL V. 6.10 (Bruker, 2001)'
_computing_structure_refinement 'SHELXL-97 (Sheldrick, 1997)'
_computing_structure_solution 'SHELXS-97 (Sheldrick, 1997)'
_diffrn_ambient_temperature 150(2)
_diffrn_measured_fraction_theta_full 0.989
_diffrn_measured_fraction_theta_max 0.989
_diffrn_measurement_device_type 'CCD area detector'
_diffrn_measurement_method 'phi and omega scans'
_diffrn_radiation_monochromator graphite
_diffrn_radiation_source 'fine-focus sealed tube'
_diffrn_radiation_type MoK\a
_diffrn_radiation_wavelength 0.71073
_diffrn_reflns_av_R_equivalents 0.0250
_diffrn_reflns_av_sigmaI/netI 0.0270
_diffrn_reflns_limit_h_max 10
_diffrn_reflns_limit_h_min -10
_diffrn_reflns_limit_k_max 16
_diffrn_reflns_limit_k_min -16
_diffrn_reflns_limit_l_max 28
_diffrn_reflns_limit_l_min -28
_diffrn_reflns_number 30112
_diffrn_reflns_theta_full 32.58
_diffrn_reflns_theta_max 32.58
_diffrn_reflns_theta_min 2.12
_exptl_absorpt_coefficient_mu 2.515
_exptl_absorpt_correction_T_max 0.8516
_exptl_absorpt_correction_T_min 0.4343
_exptl_absorpt_correction_type multi-scan
_exptl_absorpt_process_details 'SADABS (Bruker, 2001)'
_exptl_crystal_colour colourless
_exptl_crystal_density_diffrn 2.437
_exptl_crystal_density_method 'not measured'
_exptl_crystal_description rectangular_plate
_exptl_crystal_F_000 980
_exptl_crystal_size_max 0.40
_exptl_crystal_size_mid 0.21
_exptl_crystal_size_min 0.07
_refine_diff_density_max 3.436
_refine_diff_density_min -2.882
_refine_diff_density_rms 0.114
_refine_ls_extinction_method none
_refine_ls_goodness_of_fit_ref 1.044
_refine_ls_hydrogen_treatment mixed
_refine_ls_matrix_type full
_refine_ls_number_parameters 437
_refine_ls_number_reflns 10170
_refine_ls_number_restraints 0
_refine_ls_restrained_S_all 1.044
_refine_ls_R_factor_all 0.0381
_refine_ls_R_factor_gt 0.0325
_refine_ls_shift/su_max 0.003
_refine_ls_shift/su_mean 0.000
_refine_ls_structure_factor_coef Fsqd
_refine_ls_weighting_details 'calc w=1/[\s^2^(Fo^2^)+(0.0285P)^2^+2.5553P] where P=(Fo^2^+2Fc^2^)/3'
_refine_ls_weighting_scheme calc
_refine_ls_wR_factor_gt 0.0744
_refine_ls_wR_factor_ref 0.0776
_reflns_number_gt 8942
_reflns_number_total 10170
_reflns_threshold_expression >2sigma(I)
_cod_data_source_file c2dt31234d.txt
_cod_data_source_block jja42
_cod_depositor_comments
;
The following automatic conversions were performed:

'_symmetry_cell_setting' value 'Triclinic' changed to 'triclinic'
according to
/usr/data/users/saulius/automatic-downloads/retrospective/RSC/lib/dictionaries/cif_core.dic
dictionary named 'cif_core.dic' version 2.4.2 from 2011-04-26.

Automatic conversion script
Id: cif_fix_values 2281 2013-09-26 08:29:07Z andrius 
;
_cod_original_cell_volume 1411.2(2)
_cod_original_sg_symbol_H-M P-1
_cod_database_code 7030306

loop_
_symmetry_equiv_pos_as_xyz
'x, y, z'
'-x, -y, -z'

loop_
_atom_site_label
_atom_site_type_symbol
_atom_site_fract_x
_atom_site_fract_y
_atom_site_fract_z
_atom_site_U_iso_or_equiv
_atom_site_adp_type
_atom_site_occupancy
_atom_site_symmetry_multiplicity
_atom_site_calc_flag
_atom_site_refinement_flags
Ru1 Ru 0.30337(2) 0.154947(16) 0.147392(9) 0.01591(4) Uani 1 1 d .
P1 P 0.33111(9) 0.36414(5) 0.14527(3) 0.01982(10) Uani 1 1 d .
P2 P 0.25152(9) -0.04121(5) 0.18802(3) 0.01984(11) Uani 1 1 d .
C1 C 0.2126(3) 0.1879(2) 0.24761(12) 0.0188(4) Uani 1 1 d .
C13 C 0.0355(4) 0.1157(2) 0.10305(13) 0.0238(4) Uani 1 1 d .
C14 C 0.4042(3) 0.1333(2) 0.05522(13) 0.0222(4) Uani 1 1 d .
Cl1 Cl 0.65427(8) 0.20654(6) 0.20384(3) 0.02357(10) Uani 1 1 d .
Ag1 Ag 0.73897(4) 0.23211(2) 0.333991(12) 0.04123(6) Uani 1 1 d .
O3 O 0.6359(4) 0.1601(2) 0.43516(13) 0.0464(6) Uani 1 1 d .
O1 O -0.1256(3) 0.0897(2) 0.07527(12) 0.0364(4) Uani 1 1 d .
O2 O 0.4597(3) 0.1269(2) 0.00265(11) 0.0355(4) Uani 1 1 d .
C2 C 0.2275(3) 0.3093(2) 0.27495(12) 0.0221(4) Uani 1 1 d .
C3 C 0.1722(4) 0.3303(3) 0.34174(14) 0.0269(5) Uani 1 1 d .
H3 H 0.194(6) 0.412(4) 0.360(2) 0.036(9) Uiso 1 1 d .
C4 C 0.1034(4) 0.2314(3) 0.38269(14) 0.0296(5) Uani 1 1 d .
H4 H 0.071(6) 0.242(4) 0.428(2) 0.037(10) Uiso 1 1 d .
C5 C 0.0852(4) 0.1110(3) 0.35645(14) 0.0278(5) Uani 1 1 d .
H5 H 0.033(6) 0.046(4) 0.379(2) 0.048(11) Uiso 1 1 d .
C6 C 0.1386(3) 0.0891(2) 0.28969(13) 0.0214(4) Uani 1 1 d .
C7 C 0.1102(4) -0.0434(2) 0.26219(15) 0.0258(5) Uani 1 1 d .
H7A H -0.027(6) -0.077(3) 0.243(2) 0.034(9) Uiso 1 1 d .
H7B H 0.141(5) -0.097(4) 0.295(2) 0.034(9) Uiso 1 1 d .
C8 C 0.4670(4) -0.1075(3) 0.22344(17) 0.0319(6) Uani 1 1 d .
F8A F 0.5981(3) -0.09764(19) 0.17784(12) 0.0448(5) Uani 1 1 d .
F8B F 0.4039(3) -0.22598(18) 0.23594(15) 0.0524(6) Uani 1 1 d .
F8C F 0.5615(3) -0.0472(2) 0.28521(11) 0.0452(5) Uani 1 1 d .
C9 C 0.1032(4) -0.1770(2) 0.12592(16) 0.0293(5) Uani 1 1 d .
F9A F -0.0536(3) -0.14801(19) 0.08842(14) 0.0531(6) Uani 1 1 d .
F9B F 0.0329(3) -0.27734(16) 0.15900(11) 0.0425(4) Uani 1 1 d .
F9C F 0.2146(3) -0.20525(18) 0.07957(11) 0.0436(5) Uani 1 1 d .
C10 C 0.3055(5) 0.4199(3) 0.23354(15) 0.0313(5) Uani 1 1 d .
H10A H 0.215(7) 0.473(4) 0.230(2) 0.056(12) Uiso 1 1 d .
H10B H 0.439(7) 0.470(4) 0.254(3) 0.059(13) Uiso 1 1 d .
C11 C 0.5601(4) 0.4724(2) 0.11850(15) 0.0282(5) Uani 1 1 d .
F11A F 0.7203(3) 0.47909(17) 0.16632(10) 0.0363(4) Uani 1 1 d .
F11B F 0.5934(3) 0.42851(19) 0.05611(10) 0.0376(4) Uani 1 1 d .
F11C F 0.5383(3) 0.58614(17) 0.11023(13) 0.0484(5) Uani 1 1 d .
C12 C 0.1346(4) 0.4102(2) 0.08123(16) 0.0288(5) Uani 1 1 d .
F12A F -0.0455(3) 0.3496(2) 0.09415(13) 0.0468(5) Uani 1 1 d .
F12B F 0.1498(3) 0.3786(2) 0.01447(10) 0.0415(4) Uani 1 1 d .
F12C F 0.1430(4) 0.52945(18) 0.08549(14) 0.0564(6) Uani 1 1 d .
C15 C 0.5900(5) 0.2183(3) 0.48314(16) 0.0353(6) Uani 1 1 d .
C16 C 0.5911(6) 0.3498(3) 0.4793(2) 0.0422(7) Uani 1 1 d .
H16A H 0.712(8) 0.394(5) 0.509(3) 0.074(16) Uiso 1 1 d .
H16B H 0.474(8) 0.367(5) 0.495(3) 0.065(14) Uiso 1 1 d .
H16C H 0.581(8) 0.365(5) 0.432(3) 0.072(15) Uiso 1 1 d .
C17 C 0.5310(9) 0.1560(4) 0.5485(2) 0.0631(13) Uani 1 1 d .
H17A H 0.3848 0.1278 0.5434 0.095 Uiso 1 1 calc R
H17B H 0.5807 0.2144 0.5904 0.095 Uiso 1 1 calc R
H17C H 0.5888 0.0849 0.5546 0.095 Uiso 1 1 calc R
Sb1 Sb 0.14839(3) 0.357833(18) 0.640117(10) 0.03236(5) Uani 1 1 d .
F1 F 0.0946(5) 0.1919(2) 0.60789(15) 0.0701(8) Uani 1 1 d .
F2 F -0.1092(4) 0.3348(3) 0.6626(2) 0.0847(10) Uani 1 1 d .
F3 F 0.2033(4) 0.52563(19) 0.67179(13) 0.0514(5) Uani 1 1 d .
F4 F 0.4135(3) 0.3898(2) 0.62291(13) 0.0536(6) Uani 1 1 d .
F5 F 0.0703(5) 0.3949(3) 0.54706(14) 0.0836(10) Uani 1 1 d .
F6 F 0.2321(4) 0.3156(2) 0.73174(11) 0.0502(5) Uani 1 1 d .

loop_
_atom_site_aniso_label
_atom_site_aniso_U_11
_atom_site_aniso_U_22
_atom_site_aniso_U_33
_atom_site_aniso_U_23
_atom_site_aniso_U_13
_atom_site_aniso_U_12
Ru1 0.01586(7) 0.01615(8) 0.01697(7) 0.00166(5) 0.00364(5) 0.00569(5)
P1 0.0231(3) 0.0171(3) 0.0211(3) 0.00303(19) 0.0045(2) 0.0077(2)
P2 0.0191(2) 0.0167(2) 0.0254(3) 0.0034(2) 0.0071(2) 0.00545(19)
C1 0.0166(8) 0.0222(10) 0.0180(9) 0.0010(7) 0.0027(7) 0.0060(7)
C13 0.0245(10) 0.0239(11) 0.0249(11) -0.0005(8) 0.0037(8) 0.0099(8)
C14 0.0200(9) 0.0222(11) 0.0255(10) 0.0003(8) 0.0046(8) 0.0070(8)
Cl1 0.0177(2) 0.0292(3) 0.0234(2) 0.0043(2) 0.00308(18) 0.00494(19)
Ag1 0.06171(16) 0.04102(13) 0.02387(10) 0.00394(8) 0.01060(10) 0.01600(11)
O3 0.0659(16) 0.0420(13) 0.0331(11) 0.0057(9) 0.0207(11) 0.0096(11)
O1 0.0235(9) 0.0399(12) 0.0431(12) -0.0034(9) -0.0048(8) 0.0091(8)
O2 0.0354(10) 0.0453(12) 0.0280(9) -0.0025(8) 0.0123(8) 0.0105(9)
C2 0.0226(10) 0.0239(11) 0.0205(10) -0.0006(8) 0.0045(8) 0.0070(8)
C3 0.0285(11) 0.0295(13) 0.0229(11) -0.0056(9) 0.0046(9) 0.0080(9)
C4 0.0278(11) 0.0407(15) 0.0207(11) -0.0019(10) 0.0080(9) 0.0072(10)
C5 0.0279(11) 0.0330(13) 0.0228(11) 0.0038(9) 0.0094(9) 0.0050(10)
C6 0.0188(9) 0.0242(11) 0.0220(10) 0.0021(8) 0.0056(8) 0.0053(8)
C7 0.0275(11) 0.0215(11) 0.0295(12) 0.0037(9) 0.0134(9) 0.0032(9)
C8 0.0248(11) 0.0280(13) 0.0465(16) 0.0137(11) 0.0078(11) 0.0107(9)
F8A 0.0306(8) 0.0478(11) 0.0667(13) 0.0158(10) 0.0208(9) 0.0216(8)
F8B 0.0416(10) 0.0284(9) 0.0934(17) 0.0277(10) 0.0142(11) 0.0156(8)
F8C 0.0391(10) 0.0489(11) 0.0462(11) 0.0184(9) -0.0049(8) 0.0129(8)
C9 0.0326(12) 0.0203(11) 0.0351(13) -0.0014(9) 0.0106(10) 0.0043(9)
F9A 0.0422(10) 0.0344(10) 0.0726(15) -0.0153(10) -0.0191(10) 0.0074(8)
F9B 0.0537(11) 0.0217(8) 0.0480(11) -0.0001(7) 0.0237(9) -0.0064(7)
F9C 0.0536(11) 0.0352(10) 0.0416(10) -0.0083(8) 0.0263(9) 0.0016(8)
C10 0.0468(15) 0.0210(12) 0.0270(12) -0.0007(9) 0.0109(11) 0.0076(11)
C11 0.0278(11) 0.0229(11) 0.0349(13) 0.0084(9) 0.0061(10) 0.0068(9)
F11A 0.0287(8) 0.0318(9) 0.0424(10) 0.0031(7) -0.0009(7) 0.0001(6)
F11B 0.0340(8) 0.0481(11) 0.0328(9) 0.0089(8) 0.0135(7) 0.0086(7)
F11C 0.0476(11) 0.0234(9) 0.0789(15) 0.0203(9) 0.0198(10) 0.0106(8)
C12 0.0273(11) 0.0211(11) 0.0395(14) 0.0063(10) 0.0016(10) 0.0102(9)
F12A 0.0255(8) 0.0507(12) 0.0734(14) 0.0230(10) 0.0145(8) 0.0208(8)
F12B 0.0401(9) 0.0532(12) 0.0295(9) 0.0077(8) -0.0039(7) 0.0129(8)
F12C 0.0592(13) 0.0238(9) 0.0839(17) 0.0021(9) -0.0197(11) 0.0226(9)
C15 0.0393(14) 0.0367(15) 0.0269(12) 0.0033(11) 0.0081(11) 0.0024(12)
C16 0.0488(18) 0.0390(17) 0.0396(17) 0.0088(13) 0.0122(14) 0.0089(14)
C17 0.114(4) 0.0364(18) 0.0416(19) 0.0086(15) 0.040(2) 0.009(2)
Sb1 0.03216(9) 0.02985(10) 0.03192(9) 0.00725(7) 0.00596(7) 0.00082(7)
F1 0.098(2) 0.0321(11) 0.0659(16) -0.0057(10) 0.0229(14) -0.0153(12)
F2 0.0334(11) 0.097(2) 0.129(3) 0.038(2) 0.0259(14) 0.0156(13)
F3 0.0689(14) 0.0325(10) 0.0582(13) 0.0067(9) 0.0155(11) 0.0195(10)
F4 0.0460(11) 0.0503(13) 0.0657(14) -0.0026(10) 0.0287(10) 0.0038(9)
F5 0.098(2) 0.0746(19) 0.0486(14) 0.0234(13) -0.0268(14) -0.0155(16)
F6 0.0671(14) 0.0517(12) 0.0380(10) 0.0169(9) 0.0099(9) 0.0243(11)

loop_
_atom_type_symbol
_atom_type_description
_atom_type_scat_dispersion_real
_atom_type_scat_dispersion_imag
_atom_type_scat_source
C C 0.0033 0.0016 'International Tables Vol C Tables 4.2.6.8 and 6.1.1.4'
H H 0.0000 0.0000 'International Tables Vol C Tables 4.2.6.8 and 6.1.1.4'
O O 0.0106 0.0060 'International Tables Vol C Tables 4.2.6.8 and 6.1.1.4'
F F 0.0171 0.0103 'International Tables Vol C Tables 4.2.6.8 and 6.1.1.4'
P P 0.1023 0.0942 'International Tables Vol C Tables 4.2.6.8 and 6.1.1.4'
Cl Cl 0.1484 0.1585 'International Tables Vol C Tables 4.2.6.8 and 6.1.1.4'
Ru Ru -1.2594 0.8363 'International Tables Vol C Tables 4.2.6.8 and 6.1.1.4'
Ag Ag -0.8971 1.1015 'International Tables Vol C Tables 4.2.6.8 and 6.1.1.4'
Sb Sb -0.5866 1.5461 'International Tables Vol C Tables 4.2.6.8 and 6.1.1.4'

loop_
_geom_angle_atom_site_label_1
_geom_angle_atom_site_label_2
_geom_angle_atom_site_label_3
_geom_angle
_geom_angle_site_symmetry_1
_geom_angle_site_symmetry_3
C13 Ru1 C14 92.65(10) . .
C13 Ru1 C1 90.32(9) . .
C14 Ru1 C1 176.25(9) . .
C13 Ru1 P1 92.45(8) . .
C14 Ru1 P1 97.51(7) . .
C1 Ru1 P1 80.07(6) . .
C13 Ru1 P2 89.30(8) . .
C14 Ru1 P2 101.97(7) . .
C1 Ru1 P2 80.33(6) . .
P1 Ru1 P2 160.34(2) . .
C13 Ru1 Cl1 179.30(8) . .
C14 Ru1 Cl1 86.68(7) . .
C1 Ru1 Cl1 90.34(6) . .
P1 Ru1 Cl1 87.46(2) . .
P2 Ru1 Cl1 91.02(2) . .
C10 P1 C12 105.94(14) . .
C10 P1 C11 106.80(14) . .
C12 P1 C11 98.58(12) . .
C10 P1 Ru1 107.92(9) . .
C12 P1 Ru1 115.47(9) . .
C11 P1 Ru1 120.90(9) . .
C7 P2 C9 104.70(12) . .
C7 P2 C8 104.64(13) . .
C9 P2 C8 98.02(13) . .
C7 P2 Ru1 106.68(9) . .
C9 P2 Ru1 119.26(9) . .
C8 P2 Ru1 121.64(9) . .
C6 C1 C2 117.8(2) . .
C6 C1 Ru1 120.97(17) . .
C2 C1 Ru1 121.26(16) . .
O1 C13 Ru1 178.4(2) . .
O2 C14 Ru1 176.5(2) . .
Ag1 Cl1 Ru1 120.30(2) . .
O3 Ag1 Cl1 142.74(7) . .
O3 Ag1 C4 91.07(10) . 1_655
Cl1 Ag1 C4 114.81(6) . 1_655
C15 O3 Ag1 127.1(2) . .
C3 C2 C1 120.8(2) . .
C3 C2 C10 118.1(2) . .
C1 C2 C10 121.1(2) . .
C4 C3 C2 120.2(2) . .
C4 C3 H3 121(2) . .
C2 C3 H3 119(2) . .
C3 C4 C5 119.9(2) . .
C3 C4 Ag1 89.71(17) . 1_455
C5 C4 Ag1 94.83(17) . 1_455
C3 C4 H4 122(2) . .
C5 C4 H4 118(2) . .
Ag1 C4 H4 87(2) 1_455 .
C4 C5 C6 120.3(2) . .
C4 C5 H5 123(3) . .
C6 C5 H5 117(3) . .
C5 C6 C1 120.9(2) . .
C5 C6 C7 118.6(2) . .
C1 C6 C7 120.5(2) . .
C6 C7 P2 107.72(16) . .
C6 C7 H7A 109(2) . .
P2 C7 H7A 107(2) . .
C6 C7 H7B 117(2) . .
P2 C7 H7B 111(2) . .
H7A C7 H7B 105(3) . .
F8A C8 F8B 108.3(2) . .
F8A C8 F8C 108.3(2) . .
F8B C8 F8C 107.5(2) . .
F8A C8 P2 111.5(2) . .
F8B C8 P2 111.41(19) . .
F8C C8 P2 109.8(2) . .
F9B C9 F9C 108.0(2) . .
F9B C9 F9A 107.1(2) . .
F9C C9 F9A 107.6(3) . .
F9B C9 P2 113.9(2) . .
F9C C9 P2 110.37(19) . .
F9A C9 P2 109.67(18) . .
C2 C10 P1 108.03(18) . .
C2 C10 H10A 111(3) . .
P1 C10 H10A 110(3) . .
C2 C10 H10B 114(3) . .
P1 C10 H10B 106(3) . .
H10A C10 H10B 108(4) . .
F11A C11 F11C 108.4(2) . .
F11A C11 F11B 108.0(2) . .
F11C C11 F11B 108.0(2) . .
F11A C11 P1 111.23(18) . .
F11C C11 P1 112.58(18) . .
F11B C11 P1 108.55(19) . .
F12C C12 F12B 108.0(2) . .
F12C C12 F12A 107.5(2) . .
F12B C12 F12A 107.6(2) . .
F12C C12 P1 114.3(2) . .
F12B C12 P1 109.96(18) . .
F12A C12 P1 109.12(18) . .
O3 C15 C16 122.4(3) . .
O3 C15 C17 119.8(3) . .
C16 C15 C17 117.8(3) . .
C15 C16 H16A 105(3) . .
C15 C16 H16B 112(3) . .
H16A C16 H16B 111(4) . .
C15 C16 H16C 106(3) . .
H16A C16 H16C 116(5) . .
H16B C16 H16C 105(4) . .
C15 C17 H17A 109.5 . .
C15 C17 H17B 109.5 . .
H17A C17 H17B 109.5 . .
C15 C17 H17C 109.5 . .
H17A C17 H17C 109.5 . .
H17B C17 H17C 109.5 . .
F5 Sb1 F2 92.38(16) . .
F5 Sb1 F6 177.43(14) . .
F2 Sb1 F6 89.27(13) . .
F5 Sb1 F1 88.73(14) . .
F2 Sb1 F1 91.13(15) . .
F6 Sb1 F1 89.27(12) . .
F5 Sb1 F4 89.81(14) . .
F2 Sb1 F4 175.87(14) . .
F6 Sb1 F4 88.66(11) . .
F1 Sb1 F4 92.40(12) . .
F5 Sb1 F3 90.81(13) . .
F2 Sb1 F3 89.15(14) . .
F6 Sb1 F3 91.18(10) . .
F1 Sb1 F3 179.47(11) . .
F4 Sb1 F3 87.33(10) . .

loop_
_geom_bond_atom_site_label_1
_geom_bond_atom_site_label_2
_geom_bond_distance
_geom_bond_site_symmetry_2
Ru1 C13 1.878(2) .
Ru1 C14 1.995(2) .
Ru1 C1 2.127(2) .
Ru1 P1 2.3019(6) .
Ru1 P2 2.3037(6) .
Ru1 Cl1 2.4515(6) .
P1 C10 1.812(3) .
P1 C12 1.881(3) .
P1 C11 1.888(3) .
P2 C7 1.817(2) .
P2 C9 1.883(3) .
P2 C8 1.887(3) .
C1 C6 1.413(3) .
C1 C2 1.415(3) .
C13 O1 1.136(3) .
C14 O2 1.121(3) .
Cl1 Ag1 2.4406(6) .
Ag1 O3 2.233(2) .
Ag1 C4 2.584(3) 1_655
O3 C15 1.224(4) .
C2 C3 1.399(3) .
C2 C10 1.507(4) .
C3 C4 1.391(4) .
C3 H3 0.93(4) .
C4 C5 1.392(4) .
C4 Ag1 2.584(3) 1_455
C4 H4 0.93(4) .
C5 C6 1.395(3) .
C5 H5 0.88(4) .
C6 C7 1.514(4) .
C7 H7A 0.95(4) .
C7 H7B 0.91(4) .
C8 F8A 1.326(3) .
C8 F8B 1.327(3) .
C8 F8C 1.333(4) .
C9 F9B 1.319(3) .
C9 F9C 1.328(3) .
C9 F9A 1.334(4) .
C10 H10A 0.97(5) .
C10 H10B 0.98(5) .
C11 F11A 1.322(3) .
C11 F11C 1.330(3) .
C11 F11B 1.336(3) .
C12 F12C 1.321(3) .
C12 F12B 1.326(4) .
C12 F12A 1.329(3) .
C15 C16 1.473(5) .
C15 C17 1.490(4) .
C16 H16A 0.96(6) .
C16 H16B 0.97(5) .
C16 H16C 0.92(6) .
C17 H17A 0.9800 .
C17 H17B 0.9800 .
C17 H17C 0.9800 .
Sb1 F5 1.857(2) .
Sb1 F2 1.859(2) .
Sb1 F6 1.861(2) .
Sb1 F1 1.868(2) .
Sb1 F4 1.869(2) .
Sb1 F3 1.884(2) .
